data_2240098
loop_
_publ_author_name
'Mathlouthi, Maha'
'Janzen, Daron E.'
'Rzaigui, Mohamed'
'Smirani Sta, Wajda'

_publ_section_title
;
 Crystal structure of 2,5-dimethylanilinium hydrogen maleate
;
_journal_issue 11
_journal_name_full 'Acta Crystallographica Section E'
_journal_page_first o1183
_journal_page_last o1184
_journal_paper_doi 10.1107/S160053681402282X
_journal_volume 70
_journal_year 2014
_chemical_formula_iupac 'C8 H12 N +, C4 H3 O4 -'
_chemical_formula_moiety 'C8 H12 N +, C4 H3 O4 -'
_chemical_formula_sum 'C12 H15 N O4'
_chemical_formula_weight 237.25
_chemical_name_systematic
;
2,5-Dimethylanilinium hydrogen maleate
;
_space_group_IT_number 2
_symmetry_cell_setting triclinic
_symmetry_space_group_name_Hall '-P 1'
_symmetry_space_group_name_H-M 'P -1'
_atom_sites_solution_hydrogens geom
_atom_sites_solution_primary direct
_atom_sites_solution_secondary difmap
_cell_angle_alpha 108.784(8)
_cell_angle_beta 98.026(7)
_cell_angle_gamma 98.742(7)
_cell_formula_units_Z 2
_cell_length_a 6.7983(17)
_cell_length_b 8.515(2)
_cell_length_c 11.012(3)
_cell_measurement_reflns_used 5478
_cell_measurement_temperature 173
_cell_measurement_theta_max 27.68
_cell_measurement_theta_min 3.10
_cell_volume 584.3(3)
_computing_cell_refinement
;
CrystalClear (Rigaku, 2011)
;
_computing_data_collection
;
CrystalClear (Rigaku, 2011)
;
_computing_data_reduction
;
CrystalClear (Rigaku, 2011)
;
_computing_molecular_graphics
;
CrystalStructure (Rigaku, 2011)
;
_computing_publication_material
;
CrystalStructure (Rigaku, 2011)
;
_computing_structure_refinement
;
SHELXL97 (Sheldrick, 2008)
;
_computing_structure_solution
;
SHELXS97 (Sheldrick, 2008)
;
_diffrn_ambient_temperature 173
_diffrn_detector_area_resol_mean 6.849
_diffrn_measured_fraction_theta_full 0.999
_diffrn_measured_fraction_theta_max 0.999
_diffrn_measurement_device_type 'Rigaku XtaLAB mini'
_diffrn_measurement_method \w
_diffrn_radiation_type 'Mo K\a'
_diffrn_radiation_wavelength 0.71075
_diffrn_reflns_av_R_equivalents 0.0209
_diffrn_reflns_limit_h_max 8
_diffrn_reflns_limit_h_min -8
_diffrn_reflns_limit_k_max 11
_diffrn_reflns_limit_k_min -11
_diffrn_reflns_limit_l_max 14
_diffrn_reflns_limit_l_min -14
_diffrn_reflns_number 6136
_diffrn_reflns_theta_full 27.48
_diffrn_reflns_theta_max 27.48
_diffrn_standards_number 0
_exptl_absorpt_coefficient_mu 0.101
_exptl_absorpt_correction_T_max 0.981
_exptl_absorpt_correction_T_min 0.833
_exptl_absorpt_correction_type multi-scan
_exptl_absorpt_process_details
;
(<i>REQAB</i>; Rigaku, 1998)
;
_exptl_crystal_colour colorless
_exptl_crystal_density_diffrn 1.348
_exptl_crystal_density_method 'not measured'
_exptl_crystal_description prism
_exptl_crystal_F_000 252.00
_exptl_crystal_size_max 0.45
_exptl_crystal_size_mid 0.26
_exptl_crystal_size_min 0.19
_refine_diff_density_max 0.250
_refine_diff_density_min -0.280
_refine_ls_extinction_method none
_refine_ls_goodness_of_fit_ref 1.060
_refine_ls_hydrogen_treatment mixed
_refine_ls_number_parameters 172
_refine_ls_number_reflns 2667
_refine_ls_number_restraints 0
_refine_ls_R_factor_gt 0.0421
_refine_ls_shift/su_max 0.000
_refine_ls_structure_factor_coef Fsqd
_refine_ls_weighting_details 'w = 1/[\s^2^(Fo^2^)+(0.0485P)^2^+0.1991P] where P=(Fo^2^+2Fc^2^)/3'
_refine_ls_weighting_scheme calc
_refine_ls_wR_factor_ref 0.1081
_reflns_number_gt 2222
_reflns_number_total 2667
_reflns_threshold_expression F^2^>2.0\s(F^2^)
_cod_data_source_file wm5077sup1.cf
_cod_data_source_block I
_cod_database_code 2240098
_cod_database_fobs_code 2240098

loop_
_symmetry_equiv_pos_site_id
_symmetry_equiv_pos_as_xyz
1 +X,+Y,+Z
2 -X,-Y,-Z

loop_
_atom_site_type_symbol
_atom_site_label
_atom_site_fract_x
_atom_site_fract_y
_atom_site_fract_z
_atom_site_U_iso_or_equiv
_atom_site_adp_type
_atom_site_calc_flag
_atom_site_refinement_flags
_atom_site_occupancy
_atom_site_symmetry_multiplicity
O O1 0.28044(17) 1.15154(14) 0.58091(10) 0.0323(3) Uani d . 1.0 2
O O2 0.37703(18) 1.31701(13) 0.47170(11) 0.0355(3) Uani d . 1.0 2
O O3 0.19359(18) 0.84302(14) 0.53298(10) 0.0329(3) Uani d . 1.0 2
O O4 0.11116(16) 0.60871(13) 0.35616(11) 0.0330(3) Uani d . 1.0 2
N N1 0.25093(19) 0.58663(15) 0.64194(11) 0.0215(3) Uani d . 1.0 2
C C1 0.34834(19) 0.65824(16) 0.78115(12) 0.0196(3) Uani d . 1.0 2
C C2 0.2577(2) 0.77054(16) 0.86650(13) 0.0215(3) Uani d . 1.0 2
C C3 0.3508(3) 0.83054(18) 0.99864(13) 0.0267(3) Uani d . 1.0 2
C C4 0.5245(3) 0.78132(19) 1.04275(14) 0.0295(4) Uani d . 1.0 2
C C5 0.6148(2) 0.67116(18) 0.95572(15) 0.0264(3) Uani d . 1.0 2
C C6 0.5240(2) 0.60942(17) 0.82285(14) 0.0231(3) Uani d . 1.0 2
C C7 0.0705(3) 0.82651(19) 0.81904(14) 0.0279(3) Uani d . 1.0 2
C C8 0.8045(3) 0.6188(3) 1.00350(18) 0.0371(4) Uani d . 1.0 2
C C9 0.3196(2) 1.17476(17) 0.47453(14) 0.0240(3) Uani d . 1.0 2
C C10 0.2959(3) 1.02714(18) 0.35196(14) 0.0261(3) Uani d . 1.0 2
C C11 0.2359(3) 0.86040(17) 0.32482(13) 0.0253(3) Uani d . 1.0 2
C C12 0.1743(2) 0.76436(17) 0.41028(14) 0.0236(3) Uani d . 1.0 2
H H1 0.240(4) 1.025(4) 0.564(3) 0.070(8) Uiso d . 1.0 2
H H1A 0.237(3) 0.671(3) 0.6082(18) 0.033(5) Uiso d . 1.0 2
H H3 0.2938 0.9073 1.0602 0.0320 Uiso calc R 1.0 2
H H4 0.5826 0.8235 1.1337 0.0354 Uiso calc R 1.0 2
H H1C 0.124(3) 0.523(3) 0.6319(19) 0.041(5) Uiso d . 1.0 2
H H6 0.5823 0.5341 0.7611 0.0277 Uiso calc R 1.0 2
H H7A -0.0376 0.7266 0.7696 0.0334 Uiso calc R 1.0 2
H H7B 0.1026 0.8909 0.7623 0.0334 Uiso calc R 1.0 2
H H7C 0.0251 0.8984 0.8943 0.0334 Uiso calc R 1.0 2
H H8A 0.7767 0.5596 1.0642 0.0445 Uiso calc R 1.0 2
H H8B 0.9130 0.7198 1.0486 0.0445 Uiso calc R 1.0 2
H H8C 0.8472 0.5430 0.9287 0.0445 Uiso calc R 1.0 2
H H1B 0.321(3) 0.511(3) 0.5915(19) 0.036(5) Uiso d . 1.0 2
H H10 0.3294 1.0566 0.2801 0.0313 Uiso calc R 1.0 2
H H11 0.2317 0.7919 0.2369 0.0304 Uiso calc R 1.0 2

loop_
_atom_site_aniso_label
_atom_site_aniso_U_11
_atom_site_aniso_U_22
_atom_site_aniso_U_33
_atom_site_aniso_U_12
_atom_site_aniso_U_13
_atom_site_aniso_U_23
O1 0.0469(7) 0.0269(6) 0.0224(6) 0.0110(5) 0.0078(5) 0.0058(5)
O2 0.0427(7) 0.0205(6) 0.0417(7) 0.0047(5) 0.0167(6) 0.0062(5)
O3 0.0478(7) 0.0312(6) 0.0248(6) 0.0102(5) 0.0101(5) 0.0148(5)
O4 0.0339(6) 0.0226(6) 0.0416(7) 0.0012(5) 0.0088(5) 0.0118(5)
N1 0.0251(6) 0.0209(6) 0.0179(6) 0.0041(5) 0.0043(5) 0.0064(5)
C1 0.0217(7) 0.0179(6) 0.0191(7) 0.0000(5) 0.0043(5) 0.0082(5)
C2 0.0233(7) 0.0208(7) 0.0214(7) 0.0037(5) 0.0059(6) 0.0088(6)
C3 0.0329(8) 0.0264(7) 0.0195(7) 0.0053(6) 0.0071(6) 0.0060(6)
C4 0.0320(8) 0.0317(8) 0.0209(7) -0.0020(6) -0.0014(6) 0.0108(6)
C5 0.0214(7) 0.0279(7) 0.0322(8) -0.0001(6) 0.0016(6) 0.0174(7)
C6 0.0227(7) 0.0223(7) 0.0268(7) 0.0044(5) 0.0071(6) 0.0111(6)
C7 0.0294(8) 0.0313(8) 0.0269(8) 0.0129(6) 0.0088(6) 0.0112(6)
C8 0.0251(8) 0.0449(10) 0.0471(10) 0.0044(7) 0.0004(7) 0.0281(8)
C9 0.0216(7) 0.0225(7) 0.0263(7) 0.0069(6) 0.0047(6) 0.0056(6)
C10 0.0326(8) 0.0250(7) 0.0217(7) 0.0046(6) 0.0071(6) 0.0095(6)
C11 0.0308(8) 0.0229(7) 0.0195(7) 0.0034(6) 0.0043(6) 0.0051(6)
C12 0.0210(7) 0.0239(7) 0.0276(8) 0.0060(5) 0.0042(6) 0.0110(6)

loop_
_atom_type_symbol
_atom_type_description
_atom_type_scat_dispersion_real
_atom_type_scat_dispersion_imag
_atom_type_scat_source
O O 0.0106 0.0060
;
International Tables for Crystallography
(1992, Vol. C, Tables 4.2.6.8 and 6.1.1.4)
;
N N 0.0061 0.0033
;
International Tables for Crystallography
(1992, Vol. C, Tables 4.2.6.8 and 6.1.1.4)
;
C C 0.0033 0.0016
;
International Tables for Crystallography
(1992, Vol. C, Tables 4.2.6.8 and 6.1.1.4)
;
H H 0.0000 0.0000
;
International Tables for Crystallography
(1992, Vol. C, Table 6.1.1.4)
;

loop_
_geom_angle_atom_site_label_1
_geom_angle_atom_site_label_2
_geom_angle_atom_site_label_3
_geom_angle
_geom_angle_publ_flag
C9 O1 H1 109.8(14) no
C12 O3 H1 111.1(9) no
C1 N1 H1A 111.0(11) no
C1 N1 H1C 109.7(12) no
H1A N1 H1C 108.3(16) no
C1 N1 H1B 112.6(11) no
H1A N1 H1B 109.7(15) no
H1C N1 H1B 105.3(16) no
C6 C1 C2 122.76(12) no
C6 C1 N1 119.04(12) no
C2 C1 N1 118.19(12) no
C1 C2 C3 116.33(12) no
C1 C2 C7 122.09(12) no
C3 C2 C7 121.57(12) no
C4 C3 C2 121.87(13) no
C4 C3 H3 119.1 no
C2 C3 H3 119.1 no
C3 C4 C5 120.95(13) no
C3 C4 H4 119.5 no
C5 C4 H4 119.5 no
C4 C5 C6 118.13(13) no
C4 C5 C8 120.96(14) no
C6 C5 C8 120.91(14) no
C1 C6 C5 119.94(13) no
C1 C6 H6 120.0 no
C5 C6 H6 120.0 no
C2 C7 H7A 109.5 no
C2 C7 H7B 109.5 no
H7A C7 H7B 109.5 no
C2 C7 H7C 109.5 no
H7A C7 H7C 109.5 no
H7B C7 H7C 109.5 no
C5 C8 H8A 109.5 no
C5 C8 H8B 109.5 no
H8A C8 H8B 109.5 no
C5 C8 H8C 109.5 no
H8A C8 H8C 109.5 no
H8B C8 H8C 109.5 no
O2 C9 O1 121.78(13) no
O2 C9 C10 117.86(13) no
O1 C9 C10 120.36(12) no
C11 C10 C9 131.55(13) no
C11 C10 H10 114.2 no
C9 C10 H10 114.2 no
C10 C11 C12 130.50(13) no
C10 C11 H11 114.8 no
C12 C11 H11 114.8 no
O4 C12 O3 123.77(13) no
O4 C12 C11 116.61(13) no
O3 C12 C11 119.59(12) no

loop_
_geom_bond_atom_site_label_1
_geom_bond_atom_site_label_2
_geom_bond_distance
_geom_bond_publ_flag
O1 C9 1.305(2) no
O1 H1 1.02(3) no
O2 C9 1.227(2) no
O3 C12 1.2777(18) no
O4 C12 1.2422(17) no
N1 C1 1.4671(17) no
N1 H1A 0.922(19) no
N1 H1C 0.92(2) no
N1 H1B 0.941(19) no
C1 C2 1.3926(19) no
C1 C6 1.389(2) no
C2 C3 1.3946(19) no
C2 C7 1.510(3) no
C3 C4 1.388(3) no
C3 H3 0.9500 no
C4 C5 1.391(3) no
C4 H4 0.9500 no
C5 C6 1.397(2) no
C5 C8 1.509(3) no
C6 H6 0.9500 no
C7 H7A 0.9800 no
C7 H7B 0.9800 no
C7 H7C 0.9800 no
C8 H8A 0.9800 no
C8 H8B 0.9800 no
C8 H8C 0.9800 no
C9 C10 1.4876(19) no
C10 C11 1.337(2) no
C11 C12 1.494(3) no

loop_
_geom_hbond_atom_site_label_D
_geom_hbond_atom_site_label_H
_geom_hbond_atom_site_label_A
_geom_hbond_site_symmetry_A
_geom_hbond_distance_DH
_geom_hbond_distance_HA
_geom_hbond_distance_DA
_geom_hbond_angle_DHA
_geom_hbond_publ_flag
O1 H1 O3 . 1.02(3) 1.45(3) 2.4651(16) 175(2) yes
N1 H1A O3 . 0.92(3) 1.94(3) 2.859(2) 177.2(15) yes
N1 H1C O4 2_566 0.92(2) 1.86(2) 2.7602(18) 168(2) yes
N1 H1B O2 1_545 0.94(2) 1.88(2) 2.7920(17) 161.4(16) yes

loop_
_geom_torsion_atom_site_label_1
_geom_torsion_atom_site_label_2
_geom_torsion_atom_site_label_3
_geom_torsion_atom_site_label_4
_geom_torsion
C6 C1 C2 C3 -1.19(19)
N1 C1 C2 C3 177.61(12)
C6 C1 C2 C7 178.07(12)
N1 C1 C2 C7 -3.14(18)
C1 C2 C3 C4 0.1(2)
C7 C2 C3 C4 -179.14(13)
C2 C3 C4 C5 0.9(2)
C3 C4 C5 C6 -0.9(2)
C3 C4 C5 C8 179.48(13)
C2 C1 C6 C5 1.2(2)
N1 C1 C6 C5 -177.58(12)
C4 C5 C6 C1 -0.11(19)
C8 C5 C6 C1 179.49(12)
O2 C9 C10 C11 -179.46(15)
O1 C9 C10 C11 0.7(2)
C9 C10 C11 C12 -1.0(3)
C10 C11 C12 O4 175.04(15)
C10 C11 C12 O3 -6.8(2)
